data_7237522
loop_
_publ_author_name
'Li, Zhuang'
'Liang, Fei'
'Guo, Yangwu'
'Lin, Zheshuai'
'Yao, Jiyong'
'Zhang, Guochun'
'Yin, Wenlong'
'Wu, Yicheng'
'Chen, Chuangtian'

_publ_section_title
;
 Ba2M(C3N3O3)2 (M = Mg, Ca): potential UV birefringent materials with
 strengthened optical anisotropy originating from the (C3N3O3)3&#x2212;
 group
;
_journal_issue 47
_journal_name_full 'Journal of Materials Chemistry C'
_journal_page_first 12879
_journal_paper_doi 10.1039/C8TC04710C
_journal_volume 6
_journal_year 2018
_chemical_formula_moiety '0.33(C18 Ba6 Mg3 N18 O18)'
_chemical_formula_sum 'C6 Ba2 Mg N6 O6'
_chemical_formula_weight 551.06
_space_group_crystal_system trigonal
_space_group_IT_number 148
_space_group_name_Hall '-R 3'
_space_group_name_H-M_alt 'R -3 :H'
_symmetry_Int_Tables_number 148
_atom_sites_solution_primary direct
_audit_creation_date 2018-05-16
_audit_creation_method
;
Olex2 1.2
(compiled 2017.08.10 svn.r3458 for OlexSys, GUI svn.r5381)
;
_audit_update_record
;
2018-07-16 deposited with the CCDC.
2018-10-18 downloaded from the CCDC.
;
_cell_angle_alpha 90
_cell_angle_beta 90
_cell_angle_gamma 120
_cell_formula_units_Z 3
_cell_length_a 6.9794(3)
_cell_length_b 6.9794(3)
_cell_length_c 16.9761(12)
_cell_measurement_reflns_used 5710
_cell_measurement_temperature 153(2)
_cell_measurement_theta_max 31.037
_cell_measurement_theta_min 3.578
_cell_volume 716.15(7)
_computing_molecular_graphics 'Olex2 (Dolomanov et al., 2009)'
_computing_publication_material 'Olex2 (Dolomanov et al., 2009)'
_computing_structure_refinement 'olex2.refine (Bourhis et al., 2015)'
_computing_structure_solution 'SIR2004 (Burla et al., 2007)'
_diffrn_ambient_temperature 153(2)
_diffrn_measured_fraction_theta_full 1.0000
_diffrn_measured_fraction_theta_max 1.0000
_diffrn_measurement_device_type 'Bruker APEX-II CCD'
_diffrn_measurement_method '\f and \w scans'
_diffrn_radiation_monochromator graphite
_diffrn_radiation_type 'Mo K\a'
_diffrn_radiation_wavelength 0.71073
_diffrn_reflns_av_R_equivalents 0.0768
_diffrn_reflns_av_unetI/netI 0.0267
_diffrn_reflns_limit_h_max 8
_diffrn_reflns_limit_h_min -8
_diffrn_reflns_limit_k_max 8
_diffrn_reflns_limit_k_min -8
_diffrn_reflns_limit_l_max 21
_diffrn_reflns_limit_l_min -21
_diffrn_reflns_number 5151
_diffrn_reflns_theta_full 26.3516
_diffrn_reflns_theta_max 26.35
_diffrn_reflns_theta_min 3.58
_diffrn_standards_number 0
_exptl_absorpt_coefficient_mu 8.312
_exptl_absorpt_correction_T_max 1.0000
_exptl_absorpt_correction_T_min 0.3215
_exptl_absorpt_correction_type multi-scan
_exptl_crystal_colour colourless
_exptl_crystal_density_diffrn 3.8330
_exptl_crystal_description prism
_exptl_crystal_F_000 749.5236
_exptl_crystal_size_max 0.2
_exptl_crystal_size_mid 0.2
_exptl_crystal_size_min 0.2
_refine_diff_density_max 0.5367
_refine_diff_density_min -0.7599
_refine_diff_density_rms 0.1663
_refine_ls_d_res_high 0.8006
_refine_ls_d_res_low 5.6942
_refine_ls_extinction_expression Fc^*^=kFc[1+0.001xFc^2^\l^3^/sin(2\q)]^-1/4^
_refine_ls_goodness_of_fit_ref 1.2629
_refine_ls_hydrogen_treatment undef
_refine_ls_matrix_type full
_refine_ls_number_constraints 0
_refine_ls_number_parameters 34
_refine_ls_number_reflns 326
_refine_ls_number_restraints 0
_refine_ls_restrained_S_all 1.2629
_refine_ls_R_factor_all 0.0196
_refine_ls_R_factor_gt 0.0173
_refine_ls_shift/su_max 0.0007
_refine_ls_shift/su_mean 0.0003
_refine_ls_structure_factor_coef Fsqd
_refine_ls_weighting_details 'w=1/[\s^2^(Fo^2^)+(0.0200P)^2^] where P=(Fo^2^+2Fc^2^)/3'
_refine_ls_weighting_scheme calc
_refine_ls_wR_factor_gt 0.0439
_refine_ls_wR_factor_ref 0.0474
_reflns_Friedel_coverage 0.0
_reflns_limit_h_max 7
_reflns_limit_h_min 0
_reflns_limit_k_max 7
_reflns_limit_k_min 0
_reflns_limit_l_max 21
_reflns_limit_l_min -20
_reflns_number_gt 310
_reflns_number_total 326
_reflns_threshold_expression I>=2u(I)
_cod_data_source_file c8tc04710c2.cif
_cod_data_source_block xin
_cod_depositor_comments
;
The following automatic conversions were performed:

data item '_exptl_absorpt_correction_type' value 'Multi-scan' was
changed to 'multi-scan' in accordance with the
/home/saulius/struct/COD-crude-data/automatic-downloads/DataCite-retrospective/RSC/depositions/lib/dictionaries/cif_core.dic
dictionary named 'cif_core.dic' version 2.4.2 last updated on
2011-04-26.

Automatic conversion script
Id: cif_fix_values 6909 2019-04-08 15:41:33Z antanas 
;
_cod_original_sg_symbol_H-M 'R -3'
_cod_database_code 7237522
_olex2_refinement_description
;
;
_olex2_submission_special_instructions 'No special instructions were received'

loop_
_space_group_symop_id
_space_group_symop_operation_xyz
1 x,y,z
2 -y,x-y,z
3 -x+y,-x,z
4 -x,-y,-z
5 y,-x+y,-z
6 x-y,x,-z
7 x+1/3,y+2/3,z+2/3
8 -y+1/3,x-y+2/3,z+2/3
9 -x+y+1/3,-x+2/3,z+2/3
10 -x+1/3,-y+2/3,-z+2/3
11 y+1/3,-x+y+2/3,-z+2/3
12 x-y+1/3,x+2/3,-z+2/3
13 x+2/3,y+1/3,z+1/3
14 -y+2/3,x-y+1/3,z+1/3
15 -x+y+2/3,-x+1/3,z+1/3
16 -x+2/3,-y+1/3,-z+1/3
17 y+2/3,-x+y+1/3,-z+1/3
18 x-y+2/3,x+1/3,-z+1/3

loop_
_atom_site_label
_atom_site_type_symbol
_atom_site_fract_x
_atom_site_fract_y
_atom_site_fract_z
_atom_site_U_iso_or_equiv
_atom_site_adp_type
_atom_site_occupancy
_atom_site_site_symmetry_order
_atom_site_refinement_flags_posn
_atom_site_refinement_flags_adp
_atom_site_refinement_flags_occupancy
Ba1 Ba 0.0 0.0 0.78343(2) 0.0136(2) Uani 1.000000 3 S T P
Mg2 Mg 0.333333333333 0.666666666667 0.666666666667 0.0103(7) Uani 1.000020 6 S T P
O1 O 0.3584(5) 0.4419(5) 0.74531(15) 0.0139(6) Uani 1.000000 1 . . .
N1 N 0.4463(6) 0.1734(6) 0.74370(19) 0.0141(8) Uani 1.000000 1 . . .
C1 C 0.5111(6) 0.3904(7) 0.7437(2) 0.0094(8) Uani 1.000000 1 . . .

loop_
_atom_site_aniso_label
_atom_site_aniso_U_11
_atom_site_aniso_U_22
_atom_site_aniso_U_33
_atom_site_aniso_U_12
_atom_site_aniso_U_13
_atom_site_aniso_U_23
Ba1 0.0095(2) 0.0095(2) 0.0219(3) 0.00475(12) -0.000000 0.000000
Mg2 0.0072(10) 0.0072(10) 0.0164(16) 0.0036(5) -0.000000 0.000000
O1 0.0113(15) 0.0114(15) 0.0210(15) 0.0072(12) 0.0023(11) 0.0000(11)
N1 0.0097(18) 0.0113(18) 0.0205(18) 0.0046(15) -0.0006(14) -0.0008(14)
C1 0.011(2) 0.011(2) 0.0070(18) 0.0056(17) -0.0015(14) 0.0011(14)

loop_
_atom_type_symbol
_atom_type_scat_dispersion_real
_atom_type_scat_dispersion_imag
_atom_type_scat_Cromer_Mann_a1
_atom_type_scat_Cromer_Mann_a2
_atom_type_scat_Cromer_Mann_a3
_atom_type_scat_Cromer_Mann_a4
_atom_type_scat_Cromer_Mann_b1
_atom_type_scat_Cromer_Mann_b2
_atom_type_scat_Cromer_Mann_b3
_atom_type_scat_Cromer_Mann_b4
_atom_type_scat_Cromer_Mann_c
_atom_type_scat_source
_atom_type_scat_dispersion_source
Mg 0.05139 0.03789 5.42040 2.17350 1.22690 2.30730 2.82750 79.26110 0.38080 7.19370 0.858399987221 'International Tables Volume C Table 6.1.1.4 (pp. 500-502)' 'Henke, Gullikson and Davis, At. Data and Nucl. Data Tables, 1993, 54, 2'
N 0.00653 0.00323 12.21260 3.13220 2.01250 1.16630 0.00570 9.89330 28.99750 0.58260 -11.5290002823 'International Tables Volume C Table 6.1.1.4 (pp. 500-502)' 'Henke, Gullikson and Davis, At. Data and Nucl. Data Tables, 1993, 54, 2'
C 0.00347 0.00161 2.31000 1.02000 1.58860 0.86500 20.84390 10.20750 0.56870 51.65120 0.215599998832 'International Tables Volume C Table 6.1.1.4 (pp. 500-502)' 'Henke, Gullikson and Davis, At. Data and Nucl. Data Tables, 1993, 54, 2'
O 0.01158 0.00611 3.04850 2.28680 1.54630 0.86700 13.27710 5.70110 0.32390 32.90890 0.250800013542 'International Tables Volume C Table 6.1.1.4 (pp. 500-502)' 'Henke, Gullikson and Davis, At. Data and Nucl. Data Tables, 1993, 54, 2'
Ba -0.15704 2.40393 20.33610 19.29700 10.88800 2.69590 3.21600 0.27560 20.20730 167.20200 2.77309989929 'International Tables Volume C Table 6.1.1.4 (pp. 500-502)' 'Henke, Gullikson and Davis, At. Data and Nucl. Data Tables, 1993, 54, 2'

loop_
_geom_angle_atom_site_label_1
_geom_angle_atom_site_label_2
_geom_angle_atom_site_label_3
_geom_angle
_geom_angle_site_symmetry_1
_geom_angle_site_symmetry_3
O1 Ba1 O1 115.21(4) . 2
O1 Ba1 O1 86.72(11) 12_546 .
O1 Ba1 O1 60.20(9) 11_446 10_556
O1 Ba1 O1 138.05(6) 12_546 2
O1 Ba1 O1 86.72(10) 3 11_446
O1 Ba1 O1 81.79(8) 11_446 2
O1 Ba1 O1 115.21(4) 3 .
O1 Ba1 O1 81.79(8) . 10_556
O1 Ba1 O1 138.05(6) 3 10_556
O1 Ba1 O1 60.20(9) 12_546 10_556
O1 Ba1 O1 115.21(4) 3 2
O1 Ba1 O1 60.20(9) 12_546 11_446
N1 Ba1 O1 150.53(9) . 2
N1 Ba1 O1 108.57(9) 2 11_446
N1 Ba1 O1 150.53(9) 2 3
N1 Ba1 O1 46.22(9) . .
N1 Ba1 O1 70.17(9) 3 2
N1 Ba1 O1 108.57(9) . 10_556
N1 Ba1 O1 127.61(9) . 11_446
N1 Ba1 O1 127.61(9) 3 10_556
N1 Ba1 O1 70.12(9) . 12_546
N1 Ba1 O1 127.61(9) 2 12_546
N1 Ba1 O1 46.22(9) 2 2
N1 Ba1 O1 108.57(9) 3 12_546
N1 Ba1 O1 70.12(9) 3 11_446
N1 Ba1 O1 150.53(9) 3 .
N1 Ba1 O1 70.17(9) . 3
N1 Ba1 O1 70.12(9) 2 10_556
N1 Ba1 O1 70.17(9) 2 .
N1 Ba1 O1 46.22(9) 3 3
N1 Ba1 N1 114.40(5) 3 .
N1 Ba1 N1 114.40(5) 3 2
N1 Ba1 N1 114.40(5) 2 .
C1 Ba1 O1 92.96(9) 2 11_446
C1 Ba1 O1 75.15(8) 2 10_556
C1 Ba1 O1 75.15(8) 3 11_446
C1 Ba1 O1 22.78(9) 3 3
C1 Ba1 O1 22.78(9) 2 2
C1 Ba1 O1 92.96(9) . 10_556
C1 Ba1 O1 92.96(9) 3 12_546
C1 Ba1 O1 134.84(8) . 11_446
C1 Ba1 O1 136.03(8) 3 .
C1 Ba1 O1 93.78(9) 3 2
C1 Ba1 O1 93.78(9) 2 .
C1 Ba1 O1 136.03(8) . 2
C1 Ba1 O1 75.15(8) . 12_546
C1 Ba1 O1 22.78(9) . .
C1 Ba1 O1 136.03(8) 2 3
C1 Ba1 O1 93.78(9) . 3
C1 Ba1 O1 134.84(8) 3 10_556
C1 Ba1 O1 134.84(8) 2 12_546
C1 Ba1 N1 92.61(10) 2 3
C1 Ba1 N1 92.61(10) 3 .
C1 Ba1 N1 23.75(10) . .
C1 Ba1 N1 92.61(10) . 2
C1 Ba1 N1 23.75(10) 3 3
C1 Ba1 N1 136.22(10) 3 2
C1 Ba1 N1 136.22(10) . 3
C1 Ba1 N1 136.22(10) 2 .
C1 Ba1 N1 23.75(10) 2 2
C1 Ba1 C1 115.92(4) 3 2
C1 Ba1 C1 115.92(4) 3 .
C1 Ba1 C1 115.92(4) . 2
O1 Mg2 O1 180.0 2_665 17_456
O1 Mg2 O1 95.03(11) 18_556 .
O1 Mg2 O1 95.03(11) 18_556 2_665
O1 Mg2 O1 84.97(11) 18_556 17_456
O1 Mg2 O1 84.97(11) 2_665 .
O1 Mg2 O1 84.97(11) 16_566 17_456
O1 Mg2 O1 95.03(11) 3_565 17_456
O1 Mg2 O1 95.03(11) . 17_456
O1 Mg2 O1 84.97(11) 3_565 .
O1 Mg2 O1 84.97(11) 18_556 16_566
O1 Mg2 O1 84.97(11) 3_565 2_665
O1 Mg2 O1 180.0 18_556 3_565
O1 Mg2 O1 180.0 16_566 .
O1 Mg2 O1 95.03(11) 16_566 2_665
O1 Mg2 O1 95.03(11) 16_566 3_565
Mg2 O1 Ba1 125.13(12) 18_556 3
Mg2 O1 Ba1 93.37(10) 18_556 12_556
C1 O1 Ba1 95.9(2) . 3
C1 O1 Ba1 117.2(2) . 12_556
C1 O1 Mg2 125.2(2) . 18_556
C1 N1 Ba1 141.6(3) 2_655 .
C1 N1 Ba1 99.3(2) . .
O1 C1 Ba1 61.4(2) . 3
N1 C1 Ba1 56.9(2) . 3
N1 C1 Ba1 168.2(2) 3_665 3
N1 C1 O1 117.1(4) . .
N1 C1 O1 119.5(4) 3_665 .

loop_
_geom_bond_atom_site_label_1
_geom_bond_atom_site_label_2
_geom_bond_distance
_geom_bond_site_symmetry_2
Ba1 O1 2.872(3) 10_556
Ba1 O1 2.911(3) 2
Ba1 O1 2.872(3) 11_446
Ba1 O1 2.911(3) 3
Ba1 O1 2.911(3) .
Ba1 O1 2.872(3) 12_546
Ba1 N1 2.802(3) 3
Ba1 N1 2.802(3) .
Ba1 N1 2.802(3) 2
Ba1 C1 3.299(4) 2
Ba1 C1 3.299(4) .
Ba1 C1 3.299(4) 3
Mg2 O1 2.133(3) 17_456
Mg2 O1 2.133(3) 16_566
Mg2 O1 2.133(3) .
Mg2 O1 2.133(3) 18_556
Mg2 O1 2.133(3) 3_565
Mg2 O1 2.133(3) 2_665
O1 C1 1.284(5) .
N1 C1 1.346(5) .
N1 C1 1.362(5) 2_655
